data_4316428
loop_
_publ_author_name
'Rosa Llusar'
'Victor Polo'
'Ederley Velez'
'Cristian Vicent'

_publ_contact_author 'Cristian Vicent'
_publ_contact_author_address
;
 Serveis Centrals d'Instrumentaci\'o Cientifica, Universitat Jaume I,  
 Av. Sos Baynat s/n,  12071 Castell\'o de la Plana, Spain.
;
_publ_contact_author_email barrera@sg.uji.es
_publ_contact_author_phone '+34 964 387344'
_publ_section_title
;
 Sulfur-Based Redox Reactions in Mo3S74+ and Mo3S44+ Clusters Bearing
 Halide and 1,2-Dithiolene Ligands: a Mass Spectrometric and Density
 Functional Theory Study
;
_journal_name_full 'Inorganic Chemistry'
_journal_page_first 8045
_journal_page_last 8055
_journal_paper_doi 10.1021/ic1010693
_journal_volume 49
_journal_year 2010
_chemical_formula_sum 'C66 H52 Mo3 P2 S10'
_chemical_formula_weight 1515.44
_chemical_name_systematic
; 
 ? 
;
_space_group_IT_number 9
_symmetry_cell_setting monoclinic
_symmetry_space_group_name_Hall 'C -2yc'
_symmetry_space_group_name_H-M 'C 1 c 1'
_atom_sites_solution_hydrogens geom
_atom_sites_solution_primary direct
_atom_sites_solution_secondary difmap
_audit_creation_method SHELXL-97
_cell_angle_alpha 90.00
_cell_angle_beta 106.805(4)
_cell_angle_gamma 90.00
_cell_formula_units_Z 4
_cell_length_a 13.020(2)
_cell_length_b 23.573(4)
_cell_length_c 21.833(3)
_cell_measurement_reflns_used 2634
_cell_measurement_temperature 293(2)
_cell_measurement_theta_max 20.39
_cell_measurement_theta_min 2.30
_cell_volume 6414.8(17)
_computing_cell_refinement 'Bruker SMART'
_computing_data_collection 'Bruker SMART'
_computing_data_reduction 'Bruker SAINT'
_computing_molecular_graphics 'Bruker SHELXTL'
_computing_publication_material 'Bruker SHELXTL'
_computing_structure_refinement 'SHELXL-97 (Sheldrick, 1997)'
_computing_structure_solution 'SHELXS-97 (Sheldrick, 1990)'
_diffrn_ambient_temperature 293(2)
_diffrn_measured_fraction_theta_full 0.999
_diffrn_measured_fraction_theta_max 0.999
_diffrn_measurement_device_type 'CCD area detector'
_diffrn_measurement_method 'phi and omega scans'
_diffrn_radiation_monochromator graphite
_diffrn_radiation_source 'fine-focus sealed tube'
_diffrn_radiation_type MoK\a
_diffrn_radiation_wavelength 0.71073
_diffrn_reflns_av_R_equivalents 0.1326
_diffrn_reflns_av_sigmaI/netI 0.1933
_diffrn_reflns_limit_h_max 15
_diffrn_reflns_limit_h_min -15
_diffrn_reflns_limit_k_max 26
_diffrn_reflns_limit_k_min -28
_diffrn_reflns_limit_l_max 19
_diffrn_reflns_limit_l_min -25
_diffrn_reflns_number 18024
_diffrn_reflns_theta_full 25.00
_diffrn_reflns_theta_max 25.00
_diffrn_reflns_theta_min 1.73
_exptl_absorpt_coefficient_mu 0.993
_exptl_absorpt_correction_T_max 1.000000
_exptl_absorpt_correction_T_min 0.494407
_exptl_absorpt_correction_type multi-scan
_exptl_absorpt_process_details 'Bruker SADABS'
_exptl_crystal_colour red
_exptl_crystal_density_diffrn 1.569
_exptl_crystal_density_method 'not measured'
_exptl_crystal_description needle
_exptl_crystal_F_000 3056
_exptl_crystal_size_max 0.4
_exptl_crystal_size_mid 0.2
_exptl_crystal_size_min 0.15
_refine_diff_density_max 1.032
_refine_diff_density_min -1.697
_refine_diff_density_rms 0.154
_refine_ls_abs_structure_details 'Flack H D (1983), Acta Cryst. A39, 876-881'
_refine_ls_abs_structure_Flack -0.02(9)
_refine_ls_extinction_method none
_refine_ls_goodness_of_fit_ref 1.005
_refine_ls_hydrogen_treatment constr
_refine_ls_matrix_type full
_refine_ls_number_parameters 730
_refine_ls_number_reflns 8402
_refine_ls_number_restraints 2
_refine_ls_restrained_S_all 1.004
_refine_ls_R_factor_all 0.1485
_refine_ls_R_factor_gt 0.0719
_refine_ls_shift/su_max 0.000
_refine_ls_shift/su_mean 0.000
_refine_ls_structure_factor_coef Fsqd
_refine_ls_weighting_details 'calc w=1/[\s^2^(Fo^2^)+(0.0686P)^2^+0.0000P] where P=(Fo^2^+2Fc^2^)/3'
_refine_ls_weighting_scheme calc
_refine_ls_wR_factor_gt 0.1506
_refine_ls_wR_factor_ref 0.1866
_reflns_number_gt 4895
_reflns_number_total 8402
_reflns_threshold_expression >2sigma(I)
_cod_data_source_file ic1010693_si_002.cif
_cod_data_source_block (PPh4)2[Mo3S4(bdt)3]
_cod_depositor_comments
;
The following automatic conversions were performed:

'_symmetry_cell_setting' value 'Monoclinic' changed to 'monoclinic'
according to the built-in table from CIF Core dictionary named
'cif_core.dic' version 2.4.1 from 2010-06-29.

Automatic conversion script
Id: cif_fix_values 1646 2011-03-28 12:23:43Z adriana 
;
_cod_original_cell_volume 6414.7(17)
_cod_database_code 4316428

loop_
_symmetry_equiv_pos_as_xyz
'x, y, z'
'x, -y, z+1/2'
'x+1/2, y+1/2, z'
'x+1/2, -y+1/2, z+1/2'

loop_
_atom_site_label
_atom_site_type_symbol
_atom_site_fract_x
_atom_site_fract_y
_atom_site_fract_z
_atom_site_U_iso_or_equiv
_atom_site_adp_type
_atom_site_occupancy
_atom_site_symmetry_multiplicity
_atom_site_calc_flag
_atom_site_refinement_flags
_atom_site_disorder_assembly
_atom_site_disorder_group
Mo1 Mo 0.34916(10) 0.83074(6) 0.74990(7) 0.0311(4) Uani 1 1 d . . .
Mo2 Mo 0.15734(11) 0.84522(6) 0.65374(7) 0.0323(4) Uani 1 1 d . . .
Mo3 Mo 0.22011(11) 0.73831(6) 0.70507(7) 0.0334(4) Uani 1 1 d . . .
S1 S 0.1763(3) 0.81619(19) 0.7595(2) 0.0356(11) Uani 1 1 d . . .
S2 S 0.4006(4) 0.74493(19) 0.7225(2) 0.0389(11) Uani 1 1 d . . .
S3 S 0.1473(4) 0.7626(2) 0.5977(2) 0.0401(12) Uani 1 1 d . . .
S4 S 0.3177(4) 0.8877(2) 0.6595(2) 0.0384(11) Uani 1 1 d . . .
S5 S 0.5336(3) 0.8657(2) 0.7692(2) 0.0415(12) Uani 1 1 d . . .
S6 S 0.3902(3) 0.8430(2) 0.8620(2) 0.0359(11) Uani 1 1 d . . .
S7 S 0.0925(4) 0.8943(2) 0.5485(2) 0.0473(13) Uani 1 1 d . . .
S8 S 0.0042(4) 0.8873(2) 0.6700(2) 0.0395(11) Uani 1 1 d . . .
S9 S 0.2317(5) 0.6412(2) 0.6652(3) 0.0544(14) Uani 1 1 d . . .
S10 S 0.1567(4) 0.6889(2) 0.7804(3) 0.0468(12) Uani 1 1 d . . .
C1 C 0.5284(13) 0.8489(7) 0.8906(8) 0.036(4) Uani 1 1 d . . .
C2 C 0.5931(14) 0.8590(7) 0.8536(9) 0.039(5) Uani 1 1 d . . .
C3 C 0.7046(14) 0.8622(9) 0.8786(10) 0.049(6) Uani 1 1 d . . .
H3 H 0.7473 0.8686 0.8517 0.059 Uiso 1 1 calc R . .
C4 C 0.7500(17) 0.8558(11) 0.9426(12) 0.075(7) Uani 1 1 d . . .
H4 H 0.8244 0.8558 0.9589 0.090 Uiso 1 1 calc R . .
C5 C 0.6888(17) 0.8494(9) 0.9837(11) 0.062(6) Uani 1 1 d . . .
H5 H 0.7209 0.8468 1.0275 0.074 Uiso 1 1 calc R . .
C6 C 0.5771(16) 0.8467(7) 0.9586(9) 0.048(5) Uani 1 1 d . . .
H6 H 0.5344 0.8435 0.9860 0.057 Uiso 1 1 calc R . .
C13 C 0.1756(14) 0.6167(8) 0.7726(9) 0.046(5) Uani 1 1 d . . .
C8 C -0.0668(13) 0.9237(8) 0.5987(9) 0.043(5) Uani 1 1 d . . .
C9 C -0.1645(18) 0.9483(10) 0.6008(12) 0.082(8) Uani 1 1 d . . .
H9 H -0.1926 0.9437 0.6351 0.099 Uiso 1 1 calc R . .
C10 C -0.2164(19) 0.9810(12) 0.5455(14) 0.090(9) Uani 1 1 d . . .
H10 H -0.2766 1.0022 0.5458 0.107 Uiso 1 1 calc R . .
C11 C -0.1809(16) 0.9826(10) 0.4911(13) 0.070(7) Uani 1 1 d . . .
H11 H -0.2196 1.0021 0.4547 0.083 Uiso 1 1 calc R . .
C12 C -0.0867(17) 0.9546(8) 0.4925(10) 0.053(6) Uani 1 1 d . . .
H12 H -0.0628 0.9550 0.4562 0.064 Uiso 1 1 calc R . .
C7 C -0.0259(14) 0.9253(7) 0.5479(8) 0.037(4) Uani 1 1 d . . .
C14 C 0.2047(14) 0.5960(8) 0.7227(10) 0.048(5) Uani 1 1 d . . .
C15 C 0.2280(19) 0.5375(9) 0.7158(12) 0.076(8) Uani 1 1 d . . .
H15 H 0.2611 0.5267 0.6852 0.091 Uiso 1 1 calc R . .
C16 C 0.2010(17) 0.4962(11) 0.7555(13) 0.070(7) Uani 1 1 d . . .
H16 H 0.2036 0.4575 0.7480 0.084 Uiso 1 1 calc R . .
C17 C 0.1705(16) 0.5181(10) 0.8063(14) 0.074(8) Uani 1 1 d . . .
H17 H 0.1587 0.4925 0.8361 0.089 Uiso 1 1 calc R . .
C18 C 0.1558(15) 0.5764(10) 0.8166(12) 0.069(7) Uani 1 1 d . . .
H18 H 0.1336 0.5882 0.8514 0.082 Uiso 1 1 calc R . .
P100 P 0.7926(4) 0.6642(2) 0.8674(2) 0.0391(12) Uani 1 1 d . . .
C100 C 0.8356(16) 0.6035(9) 0.8323(13) 0.065(7) Uani 1 1 d . . .
C101 C 0.855(2) 0.5533(9) 0.8629(16) 0.096(10) Uani 1 1 d . . .
H101 H 0.8449 0.5502 0.9033 0.115 Uiso 1 1 calc R . .
C102 C 0.890(2) 0.5046(11) 0.8359(19) 0.102(11) Uani 1 1 d . . .
H102 H 0.9093 0.4708 0.8582 0.122 Uiso 1 1 calc R . .
C103 C 0.894(2) 0.5123(19) 0.771(2) 0.119(15) Uani 1 1 d . . .
H103 H 0.9042 0.4811 0.7474 0.143 Uiso 1 1 calc R . .
C104 C 0.883(2) 0.5636(18) 0.745(2) 0.16(2) Uani 1 1 d . . .
H104 H 0.8989 0.5686 0.7068 0.189 Uiso 1 1 calc R . .
C105 C 0.8514(19) 0.6071(13) 0.7711(11) 0.085(9) Uani 1 1 d . . .
H105 H 0.8388 0.6412 0.7489 0.102 Uiso 1 1 calc R . .
C106 C 0.8049(14) 0.7237(8) 0.8203(10) 0.048(5) Uani 1 1 d . . .
C107 C 0.7205(19) 0.7418(12) 0.7708(10) 0.082(8) Uani 1 1 d . . .
H107 H 0.6540 0.7241 0.7621 0.099 Uiso 1 1 calc R . .
C108 C 0.735(3) 0.7868(13) 0.7339(15) 0.109(11) Uani 1 1 d . . .
H108 H 0.6774 0.8001 0.7013 0.130 Uiso 1 1 calc R . .
C109 C 0.832(3) 0.8122(13) 0.7441(16) 0.110(12) Uani 1 1 d . . .
H109 H 0.8421 0.8396 0.7157 0.132 Uiso 1 1 calc R . .
C110 C 0.9158(19) 0.7974(9) 0.7963(13) 0.070(7) Uani 1 1 d . . .
H110 H 0.9803 0.8171 0.8047 0.084 Uiso 1 1 calc R . .
C111 C 0.9057(18) 0.7524(9) 0.8380(15) 0.087(9) Uani 1 1 d . . .
H111 H 0.9609 0.7425 0.8741 0.104 Uiso 1 1 calc R . .
C112 C 0.8799(14) 0.6707(8) 0.9485(9) 0.046(5) Uani 1 1 d . . .
C113 C 0.8471(19) 0.6929(9) 0.9979(11) 0.062(6) Uani 1 1 d . . .
H113 H 0.7759 0.7040 0.9895 0.075 Uiso 1 1 calc R . .
C114 C 0.915(3) 0.6996(13) 1.0595(15) 0.102(10) Uani 1 1 d . . .
H114 H 0.8876 0.7123 1.0922 0.122 Uiso 1 1 calc R . .
C115 C 1.014(3) 0.6881(16) 1.0709(16) 0.125(13) Uani 1 1 d . . .
H115 H 1.0611 0.6959 1.1111 0.150 Uiso 1 1 calc R . .
C116 C 1.057(2) 0.6622(14) 1.0207(16) 0.109(11) Uani 1 1 d . . .
H116 H 1.1282 0.6500 1.0305 0.130 Uiso 1 1 calc R . .
C117 C 0.9900(17) 0.6570(12) 0.9605(13) 0.098(10) Uani 1 1 d . . .
H117 H 1.0159 0.6445 0.9274 0.117 Uiso 1 1 calc R . .
C118 C 0.6546(15) 0.6553(7) 0.8662(9) 0.042(5) Uani 1 1 d . . .
C119 C 0.6067(15) 0.7041(7) 0.8866(10) 0.047(5) Uani 1 1 d . . .
H119 H 0.6446 0.7377 0.8987 0.056 Uiso 1 1 calc R . .
C120 C 0.4987(15) 0.6983(8) 0.8873(10) 0.051(5) Uani 1 1 d . . .
H120 H 0.4631 0.7283 0.8997 0.062 Uiso 1 1 calc R . .
C121 C 0.4476(15) 0.6471(8) 0.8693(9) 0.048(5) Uani 1 1 d . . .
H121 H 0.3787 0.6425 0.8731 0.057 Uiso 1 1 calc R . .
C122 C 0.4914(15) 0.6043(8) 0.8468(10) 0.052(6) Uani 1 1 d . . .
H122 H 0.4517 0.5719 0.8313 0.063 Uiso 1 1 calc R . .
C123 C 0.5971(17) 0.6084(9) 0.8467(9) 0.054(6) Uani 1 1 d . . .
H123 H 0.6291 0.5777 0.8326 0.065 Uiso 1 1 calc R . .
P200 P 0.2022(3) 0.1067(2) 0.5190(2) 0.0347(11) Uani 1 1 d . . .
C200 C 0.2456(12) 0.1768(7) 0.5174(8) 0.031(4) Uani 1 1 d . . .
C201 C 0.2954(17) 0.2080(9) 0.5769(11) 0.066(7) Uani 1 1 d . . .
H201 H 0.2948 0.1929 0.6161 0.079 Uiso 1 1 calc R . .
C202 C 0.3420(17) 0.2587(9) 0.5743(11) 0.061(6) Uani 1 1 d . . .
H202 H 0.3864 0.2749 0.6114 0.073 Uiso 1 1 calc R . .
C203 C 0.3226(17) 0.2875(9) 0.5140(13) 0.070(7) Uani 1 1 d . . .
H203 H 0.3462 0.3246 0.5132 0.084 Uiso 1 1 calc R . .
C204 C 0.2695(17) 0.2609(9) 0.4573(11) 0.062(6) Uani 1 1 d . . .
H204 H 0.2634 0.2784 0.4182 0.075 Uiso 1 1 calc R . .
C205 C 0.2267(15) 0.2091(7) 0.4596(9) 0.042(5) Uani 1 1 d . . .
H205 H 0.1828 0.1936 0.4219 0.050 Uiso 1 1 calc R . .
C206 C 0.3159(13) 0.0611(7) 0.5387(8) 0.031(4) Uani 1 1 d . . .
C207 C 0.4204(13) 0.0842(8) 0.5601(11) 0.054(6) Uani 1 1 d . . .
H207 H 0.4306 0.1232 0.5647 0.065 Uiso 1 1 calc R . .
C208 C 0.5103(15) 0.0465(9) 0.5746(12) 0.070(8) Uani 1 1 d . . .
H208 H 0.5800 0.0605 0.5881 0.083 Uiso 1 1 calc R . .
C209 C 0.4917(17) -0.0110(9) 0.5683(11) 0.065(7) Uani 1 1 d . . .
H209 H 0.5504 -0.0353 0.5793 0.078 Uiso 1 1 calc R . .
C210 C 0.3940(16) -0.0335(8) 0.5473(10) 0.051(5) Uani 1 1 d . . .
H210 H 0.3863 -0.0727 0.5439 0.061 Uiso 1 1 calc R . .
C211 C 0.3031(15) 0.0010(8) 0.5302(9) 0.050(5) Uani 1 1 d . . .
H211 H 0.2353 -0.0148 0.5136 0.060 Uiso 1 1 calc R . .
C212 C 0.1284(15) 0.1004(8) 0.5781(9) 0.045(5) Uani 1 1 d . . .
C213 C 0.0582(17) 0.1444(10) 0.5814(10) 0.059(6) Uani 1 1 d . . .
H213 H 0.0548 0.1770 0.5568 0.071 Uiso 1 1 calc R . .
C214 C -0.0041(19) 0.1392(12) 0.6203(12) 0.074(7) Uani 1 1 d . . .
H214 H -0.0538 0.1673 0.6211 0.089 Uiso 1 1 calc R . .
C215 C 0.0053(17) 0.0901(10) 0.6611(10) 0.060(6) Uani 1 1 d . . .
H215 H -0.0369 0.0862 0.6887 0.072 Uiso 1 1 calc R . .
C216 C 0.0762(17) 0.0507(11) 0.6579(11) 0.065(7) Uani 1 1 d . . .
H216 H 0.0838 0.0197 0.6853 0.077 Uiso 1 1 calc R . .
C217 C 0.1400(16) 0.0520(9) 0.6167(10) 0.057(6) Uani 1 1 d . . .
H217 H 0.1871 0.0228 0.6150 0.068 Uiso 1 1 calc R . .
C218 C 0.1198(13) 0.0833(7) 0.4397(9) 0.035(4) Uani 1 1 d . . .
C219 C 0.0137(14) 0.0738(7) 0.4315(9) 0.043(5) Uani 1 1 d . . .
H219 H -0.0149 0.0792 0.4655 0.052 Uiso 1 1 calc R . .
C220 C -0.0545(16) 0.0555(8) 0.3705(11) 0.056(6) Uani 1 1 d . . .
H220 H -0.1275 0.0489 0.3629 0.067 Uiso 1 1 calc R . .
C221 C -0.0005(15) 0.0480(9) 0.3220(10) 0.052(5) Uani 1 1 d . . .
H221 H -0.0399 0.0360 0.2814 0.063 Uiso 1 1 calc R . .
C222 C 0.1054(16) 0.0580(8) 0.3335(10) 0.050(5) Uani 1 1 d . . .
H222 H 0.1366 0.0541 0.3004 0.060 Uiso 1 1 calc R . .
C223 C 0.1682(15) 0.0739(7) 0.3929(8) 0.037(4) Uani 1 1 d . . .
H223 H 0.2419 0.0781 0.4011 0.044 Uiso 1 1 calc R . .

loop_
_atom_site_aniso_label
_atom_site_aniso_U_11
_atom_site_aniso_U_22
_atom_site_aniso_U_33
_atom_site_aniso_U_23
_atom_site_aniso_U_13
_atom_site_aniso_U_12
Mo1 0.0327(8) 0.0338(9) 0.0275(9) -0.0036(7) 0.0100(7) -0.0050(7)
Mo2 0.0332(8) 0.0336(9) 0.0303(10) -0.0038(7) 0.0095(7) -0.0022(7)
Mo3 0.0344(9) 0.0331(9) 0.0316(9) -0.0044(7) 0.0075(7) -0.0051(7)
S1 0.036(3) 0.040(3) 0.032(3) -0.002(2) 0.011(2) -0.004(2)
S2 0.044(3) 0.038(3) 0.033(3) -0.004(2) 0.010(2) 0.003(2)
S3 0.043(3) 0.038(3) 0.034(3) -0.005(2) 0.001(2) -0.006(2)
S4 0.038(3) 0.040(3) 0.038(3) 0.001(2) 0.013(2) -0.002(2)
S5 0.033(3) 0.056(3) 0.034(3) 0.005(2) 0.009(2) -0.015(2)
S6 0.035(2) 0.045(3) 0.030(3) -0.004(2) 0.013(2) -0.005(2)
S7 0.048(3) 0.059(3) 0.037(3) 0.012(2) 0.015(2) 0.011(2)
S8 0.043(3) 0.049(3) 0.029(3) -0.003(2) 0.013(2) -0.002(2)
S9 0.076(4) 0.040(3) 0.050(4) -0.013(2) 0.023(3) -0.013(3)
S10 0.048(3) 0.042(3) 0.053(3) 0.006(2) 0.018(3) -0.003(2)
C1 0.035(10) 0.047(11) 0.031(11) 0.002(8) 0.016(9) -0.001(8)
C2 0.034(10) 0.036(11) 0.033(12) 0.010(8) -0.011(9) -0.006(8)
C3 0.022(10) 0.080(16) 0.050(15) 0.013(11) 0.019(10) -0.002(9)
C4 0.032(12) 0.12(2) 0.057(18) 0.004(14) -0.017(12) -0.008(12)
C5 0.052(14) 0.087(17) 0.036(13) 0.013(11) -0.002(11) -0.006(12)
C6 0.065(14) 0.039(12) 0.041(13) -0.010(9) 0.019(11) 0.012(10)
C13 0.039(11) 0.061(13) 0.038(13) 0.018(10) 0.012(9) 0.002(9)
C8 0.029(10) 0.051(12) 0.041(13) 0.003(9) -0.004(9) 0.011(9)
C9 0.067(16) 0.10(2) 0.066(19) -0.015(15) 0.003(14) 0.047(15)
C10 0.052(15) 0.12(2) 0.09(2) 0.030(18) 0.010(15) 0.032(14)
C11 0.040(13) 0.086(19) 0.077(19) 0.023(14) 0.007(12) 0.037(12)
C12 0.080(16) 0.047(13) 0.035(13) -0.005(9) 0.021(12) -0.010(11)
C7 0.048(11) 0.037(11) 0.027(11) 0.004(8) 0.011(9) -0.005(8)
C14 0.029(10) 0.044(12) 0.065(16) -0.016(10) 0.003(10) -0.001(9)
C15 0.077(17) 0.063(15) 0.055(18) 0.009(13) -0.035(13) 0.034(14)
C16 0.048(14) 0.077(18) 0.062(18) 0.005(15) -0.023(13) 0.006(12)
C17 0.038(12) 0.065(17) 0.10(2) 0.063(15) -0.013(13) -0.006(11)
C18 0.039(12) 0.077(18) 0.074(18) 0.027(13) -0.009(11) -0.007(11)
P100 0.040(3) 0.037(3) 0.043(3) -0.007(2) 0.017(2) 0.001(2)
C100 0.048(13) 0.055(15) 0.10(2) -0.006(13) 0.035(13) 0.010(11)
C101 0.11(2) 0.035(15) 0.18(3) 0.030(16) 0.10(2) 0.008(14)
C102 0.077(19) 0.053(18) 0.18(4) 0.014(19) 0.05(2) 0.004(14)
C103 0.061(19) 0.16(3) 0.15(4) -0.11(3) 0.04(2) -0.04(2)
C104 0.061(19) 0.14(3) 0.22(5) -0.13(4) -0.04(2) 0.03(2)
C105 0.070(16) 0.13(2) 0.039(16) -0.036(14) -0.005(13) 0.031(16)
C106 0.033(11) 0.055(13) 0.054(15) -0.016(10) 0.010(10) 0.004(9)
C107 0.076(16) 0.14(2) 0.030(14) 0.045(14) 0.011(12) 0.011(16)
C108 0.10(2) 0.12(3) 0.12(3) 0.05(2) 0.06(2) 0.01(2)
C109 0.13(3) 0.12(3) 0.12(3) 0.04(2) 0.09(3) 0.05(2)
C110 0.058(15) 0.057(15) 0.11(2) 0.013(15) 0.042(15) -0.004(12)
C111 0.057(15) 0.055(16) 0.16(3) 0.035(16) 0.049(17) 0.012(12)
C112 0.043(12) 0.052(13) 0.037(13) 0.000(10) 0.003(10) -0.016(10)
C113 0.069(15) 0.058(14) 0.053(16) 0.015(12) 0.006(13) -0.003(12)
C114 0.10(2) 0.12(3) 0.08(2) -0.021(18) 0.01(2) -0.05(2)
C115 0.13(3) 0.16(3) 0.06(2) 0.02(2) -0.01(2) -0.05(3)
C116 0.067(18) 0.17(3) 0.07(2) 0.03(2) 0.000(17) -0.04(2)
C117 0.042(14) 0.17(3) 0.07(2) 0.042(18) -0.002(14) -0.019(16)
C118 0.064(13) 0.025(10) 0.045(12) 0.000(8) 0.028(10) -0.016(9)
C119 0.051(12) 0.024(11) 0.058(14) 0.001(9) 0.005(10) -0.004(9)
C120 0.056(13) 0.039(12) 0.065(15) 0.024(10) 0.027(11) 0.012(10)
C121 0.040(11) 0.056(14) 0.039(13) 0.006(10) 0.000(9) 0.004(10)
C122 0.040(12) 0.034(12) 0.067(16) -0.014(10) -0.009(10) -0.010(9)
C123 0.063(14) 0.059(14) 0.036(13) -0.019(10) 0.007(10) -0.035(11)
P200 0.031(3) 0.043(3) 0.030(3) -0.006(2) 0.008(2) -0.007(2)
C200 0.025(9) 0.044(11) 0.031(11) -0.001(8) 0.017(8) -0.001(8)
C201 0.077(16) 0.053(14) 0.064(16) -0.028(11) 0.015(13) -0.037(12)
C202 0.055(14) 0.053(14) 0.064(18) -0.001(12) 0.000(12) -0.008(11)
C203 0.056(14) 0.046(14) 0.11(2) -0.020(14) 0.029(15) -0.029(11)
C204 0.068(15) 0.051(14) 0.067(17) 0.014(11) 0.017(13) -0.029(12)
C205 0.053(12) 0.033(11) 0.041(12) 0.009(9) 0.016(10) -0.012(9)
C206 0.037(10) 0.038(11) 0.016(10) -0.006(7) 0.005(8) 0.002(8)
C207 0.021(10) 0.032(11) 0.096(18) 0.014(10) -0.001(10) -0.002(8)
C208 0.028(11) 0.061(15) 0.10(2) 0.022(13) -0.019(11) -0.015(11)
C209 0.048(14) 0.050(15) 0.09(2) 0.002(12) 0.012(13) -0.002(11)
C210 0.056(14) 0.045(13) 0.057(15) 0.010(10) 0.023(11) 0.017(11)
C211 0.047(12) 0.057(14) 0.041(13) -0.002(10) 0.005(9) -0.028(11)
C212 0.049(12) 0.050(13) 0.036(13) 0.008(9) 0.015(10) -0.012(10)
C213 0.065(14) 0.073(16) 0.043(14) -0.001(11) 0.020(12) 0.014(12)
C214 0.063(15) 0.11(2) 0.061(17) -0.027(15) 0.040(13) -0.011(14)
C215 0.069(15) 0.075(16) 0.057(16) -0.004(12) 0.052(13) 0.001(13)
C216 0.060(14) 0.087(18) 0.054(16) -0.018(12) 0.027(12) -0.026(13)
C217 0.058(14) 0.062(15) 0.052(15) -0.026(11) 0.018(12) -0.032(11)
C218 0.027(9) 0.035(11) 0.040(12) -0.014(8) 0.008(8) -0.009(8)
C219 0.040(11) 0.047(12) 0.048(13) -0.005(9) 0.020(10) -0.015(9)
C220 0.044(12) 0.042(12) 0.059(16) -0.009(10) -0.022(11) 0.003(10)
C221 0.044(12) 0.074(15) 0.026(12) 0.004(10) -0.011(10) 0.004(11)
C222 0.049(13) 0.048(13) 0.055(15) 0.012(10) 0.017(11) -0.012(10)
C223 0.050(11) 0.042(11) 0.018(11) 0.000(8) 0.009(9) -0.010(9)

loop_
_atom_type_symbol
_atom_type_description
_atom_type_scat_dispersion_real
_atom_type_scat_dispersion_imag
_atom_type_scat_source
C C 0.0033 0.0016 'International Tables Vol C Tables 4.2.6.8 and 6.1.1.4'
H H 0.0000 0.0000 'International Tables Vol C Tables 4.2.6.8 and 6.1.1.4'
P P 0.1023 0.0942 'International Tables Vol C Tables 4.2.6.8 and 6.1.1.4'
S S 0.1246 0.1234 'International Tables Vol C Tables 4.2.6.8 and 6.1.1.4'
Mo Mo -1.6832 0.6857 'International Tables Vol C Tables 4.2.6.8 and 6.1.1.4'

loop_
_geom_angle_atom_site_label_1
_geom_angle_atom_site_label_2
_geom_angle_atom_site_label_3
_geom_angle
_geom_angle_site_symmetry_1
_geom_angle_site_symmetry_3
_geom_angle_publ_flag
S2 Mo1 S4 106.57(18) . . ?
S2 Mo1 S1 104.91(18) . . ?
S4 Mo1 S1 102.83(16) . . ?
S2 Mo1 S6 112.73(17) . . ?
S4 Mo1 S6 137.66(18) . . ?
S1 Mo1 S6 82.05(16) . . ?
S2 Mo1 S5 89.80(18) . . ?
S4 Mo1 S5 82.85(16) . . ?
S1 Mo1 S5 161.67(17) . . ?
S6 Mo1 S5 82.18(16) . . ?
S2 Mo1 Mo3 52.82(13) . . ?
S4 Mo1 Mo3 102.47(13) . . ?
S1 Mo1 Mo3 54.05(12) . . ?
S6 Mo1 Mo3 113.37(12) . . ?
S5 Mo1 Mo3 142.41(14) . . ?
S2 Mo1 Mo2 100.37(13) . . ?
S4 Mo1 Mo2 52.29(12) . . ?
S1 Mo1 Mo2 53.80(12) . . ?
S6 Mo1 Mo2 130.61(12) . . ?
S5 Mo1 Mo2 135.10(13) . . ?
Mo3 Mo1 Mo2 60.39(5) . . ?
S3 Mo2 S4 108.25(18) . . ?
S3 Mo2 S8 121.52(17) . . ?
S4 Mo2 S8 127.54(17) . . ?
S3 Mo2 S1 104.56(18) . . ?
S4 Mo2 S1 103.80(17) . . ?
S8 Mo2 S1 80.01(16) . . ?
S3 Mo2 S7 87.16(18) . . ?
S4 Mo2 S7 84.72(17) . . ?
S8 Mo2 S7 82.34(16) . . ?
S1 Mo2 S7 162.12(17) . . ?
S3 Mo2 Mo1 101.53(13) . . ?
S4 Mo2 Mo1 53.52(13) . . ?
S8 Mo2 Mo1 123.71(13) . . ?
S1 Mo2 Mo1 53.61(11) . . ?
S7 Mo2 Mo1 138.09(13) . . ?
S3 Mo2 Mo3 53.72(13) . . ?
S4 Mo2 Mo3 102.55(13) . . ?
S8 Mo2 Mo3 119.06(13) . . ?
S1 Mo2 Mo3 53.55(12) . . ?
S7 Mo2 Mo3 140.70(14) . . ?
Mo1 Mo2 Mo3 59.31(5) . . ?
S2 Mo3 S3 104.59(17) . . ?
S2 Mo3 S1 104.62(17) . . ?
S3 Mo3 S1 103.24(17) . . ?
S2 Mo3 S10 118.13(18) . . ?
S3 Mo3 S10 134.58(18) . . ?
S1 Mo3 S10 81.20(17) . . ?
S2 Mo3 S9 87.53(18) . . ?
S3 Mo3 S9 85.49(18) . . ?
S1 Mo3 S9 162.40(19) . . ?
S10 Mo3 S9 81.84(19) . . ?
S2 Mo3 Mo1 52.50(12) . . ?
S3 Mo3 Mo1 101.07(12) . . ?
S1 Mo3 Mo1 54.07(11) . . ?
S10 Mo3 Mo1 116.41(14) . . ?
S9 Mo3 Mo1 139.97(16) . . ?
S2 Mo3 Mo2 100.04(13) . . ?
S3 Mo3 Mo2 52.13(12) . . ?
S1 Mo3 Mo2 53.76(12) . . ?
S10 Mo3 Mo2 127.47(13) . . ?
S9 Mo3 Mo2 137.56(15) . . ?
Mo1 Mo3 Mo2 60.29(5) . . ?
Mo3 S1 Mo1 71.88(14) . . ?
Mo3 S1 Mo2 72.69(14) . . ?
Mo1 S1 Mo2 72.60(13) . . ?
Mo1 S2 Mo3 74.68(15) . . ?
Mo2 S3 Mo3 74.15(14) . . ?
Mo2 S4 Mo1 74.19(15) . . ?
C2 S5 Mo1 105.0(6) . . ?
C1 S6 Mo1 106.5(6) . . ?
C7 S7 Mo2 105.8(6) . . ?
C8 S8 Mo2 108.6(7) . . ?
C14 S9 Mo3 105.3(7) . . ?
C13 S10 Mo3 109.2(7) . . ?
C2 C1 C6 117.4(16) . . ?
C2 C1 S6 124.2(14) . . ?
C6 C1 S6 118.3(14) . . ?
C1 C2 C3 122.2(17) . . ?
C1 C2 S5 118.3(13) . . ?
C3 C2 S5 119.4(15) . . ?
C4 C3 C2 119.4(19) . . ?
C4 C3 H3 120.3 . . ?
C2 C3 H3 120.3 . . ?
C3 C4 C5 121.5(19) . . ?
C3 C4 H4 119.2 . . ?
C5 C4 H4 119.2 . . ?
C4 C5 C6 119(2) . . ?
C4 C5 H5 120.5 . . ?
C6 C5 H5 120.5 . . ?
C5 C6 C1 120.1(19) . . ?
C5 C6 H6 119.9 . . ?
C1 C6 H6 119.9 . . ?
C14 C13 C18 117(2) . . ?
C14 C13 S10 121.1(15) . . ?
C18 C13 S10 122.0(17) . . ?
C7 C8 C9 125.7(19) . . ?
C7 C8 S8 119.9(14) . . ?
C9 C8 S8 114.4(17) . . ?
C8 C9 C10 114(2) . . ?
C8 C9 H9 123.1 . . ?
C10 C9 H9 123.1 . . ?
C11 C10 C9 123(2) . . ?
C11 C10 H10 118.6 . . ?
C9 C10 H10 118.6 . . ?
C12 C11 C10 119(2) . . ?
C12 C11 H11 120.7 . . ?
C10 C11 H11 120.7 . . ?
C11 C12 C7 121(2) . . ?
C11 C12 H12 119.3 . . ?
C7 C12 H12 119.3 . . ?
C8 C7 C12 117.0(18) . . ?
C8 C7 S7 123.1(14) . . ?
C12 C7 S7 119.8(15) . . ?
C13 C14 C15 124(2) . . ?
C13 C14 S9 121.4(15) . . ?
C15 C14 S9 114.6(18) . . ?
C16 C15 C14 120(3) . . ?
C16 C15 H15 119.9 . . ?
C14 C15 H15 119.9 . . ?
C17 C16 C15 115(2) . . ?
C17 C16 H16 122.7 . . ?
C15 C16 H16 122.7 . . ?
C16 C17 C18 125(2) . . ?
C16 C17 H17 117.5 . . ?
C18 C17 H17 117.5 . . ?
C17 C18 C13 119(2) . . ?
C17 C18 H18 120.6 . . ?
C13 C18 H18 120.6 . . ?
C106 P100 C100 107.0(10) . . ?
C106 P100 C118 109.9(8) . . ?
C100 P100 C118 109.6(9) . . ?
C106 P100 C112 111.3(9) . . ?
C100 P100 C112 107.5(11) . . ?
C118 P100 C112 111.5(9) . . ?
C101 C100 C105 118(2) . . ?
C101 C100 P100 122(2) . . ?
C105 C100 P100 120.6(19) . . ?
C100 C101 C102 123(3) . . ?
C100 C101 H101 118.7 . . ?
C102 C101 H101 118.7 . . ?
C101 C102 C103 114(3) . . ?
C101 C102 H102 122.8 . . ?
C103 C102 H102 122.8 . . ?
C104 C103 C102 120(3) . . ?
C104 C103 H103 120.0 . . ?
C102 C103 H103 120.0 . . ?
C105 C104 C103 123(5) . . ?
C105 C104 H104 118.4 . . ?
C103 C104 H104 118.4 . . ?
C104 C105 C100 121(3) . . ?
C104 C105 H105 119.4 . . ?
C100 C105 H105 119.4 . . ?
C107 C106 C111 122(2) . . ?
C107 C106 P100 121.3(17) . . ?
C111 C106 P100 116.6(16) . . ?
C106 C107 C108 119(3) . . ?
C106 C107 H107 120.5 . . ?
C108 C107 H107 120.5 . . ?
C109 C108 C107 122(3) . . ?
C109 C108 H108 119.2 . . ?
C107 C108 H108 119.2 . . ?
C108 C109 C110 120(3) . . ?
C108 C109 H109 120.0 . . ?
C110 C109 H109 120.0 . . ?
C109 C110 C111 121(2) . . ?
C109 C110 H110 119.4 . . ?
C111 C110 H110 119.4 . . ?
C106 C111 C110 115(2) . . ?
C106 C111 H111 122.4 . . ?
C110 C111 H111 122.4 . . ?
C113 C112 C117 118(2) . . ?
C113 C112 P100 123.3(16) . . ?
C117 C112 P100 118.5(18) . . ?
C112 C113 C114 124(3) . . ?
C112 C113 H113 118.2 . . ?
C114 C113 H113 118.2 . . ?
C115 C114 C113 119(3) . . ?
C115 C114 H114 120.5 . . ?
C113 C114 H114 120.5 . . ?
C114 C115 C116 121(3) . . ?
C114 C115 H115 119.4 . . ?
C116 C115 H115 119.4 . . ?
C117 C116 C115 118(3) . . ?
C117 C116 H116 120.9 . . ?
C115 C116 H116 120.9 . . ?
C116 C117 C112 120(3) . . ?
C116 C117 H117 120.2 . . ?
C112 C117 H117 120.2 . . ?
C123 C118 C119 120.5(18) . . ?
C123 C118 P100 124.5(16) . . ?
C119 C118 P100 115.0(13) . . ?
C120 C119 C118 116.5(16) . . ?
C120 C119 H119 121.8 . . ?
C118 C119 H119 121.8 . . ?
C121 C120 C119 118.8(18) . . ?
C121 C120 H120 120.6 . . ?
C119 C120 H120 120.6 . . ?
C122 C121 C120 123.3(19) . . ?
C122 C121 H121 118.4 . . ?
C120 C121 H121 118.4 . . ?
C121 C122 C123 119.0(18) . . ?
C121 C122 H122 120.5 . . ?
C123 C122 H122 120.5 . . ?
C118 C123 C122 122(2) . . ?
C118 C123 H123 119.1 . . ?
C122 C123 H123 119.1 . . ?
C200 P200 C206 108.9(8) . . ?
C200 P200 C212 109.2(9) . . ?
C206 P200 C212 110.6(9) . . ?
C200 P200 C218 111.6(8) . . ?
C206 P200 C218 105.4(8) . . ?
C212 P200 C218 111.0(9) . . ?
C205 C200 C201 115.6(17) . . ?
C205 C200 P200 123.0(13) . . ?
C201 C200 P200 121.1(14) . . ?
C202 C201 C200 120(2) . . ?
C202 C201 H201 120.2 . . ?
C200 C201 H201 120.2 . . ?
C201 C202 C203 120(2) . . ?
C201 C202 H202 120.2 . . ?
C203 C202 H202 120.2 . . ?
C204 C203 C202 121(2) . . ?
C204 C203 H203 119.4 . . ?
C202 C203 H203 119.4 . . ?
C205 C204 C203 119(2) . . ?
C205 C204 H204 120.6 . . ?
C203 C204 H204 120.6 . . ?
C204 C205 C200 123.1(18) . . ?
C204 C205 H205 118.5 . . ?
C200 C205 H205 118.5 . . ?
C207 C206 C211 119.3(16) . . ?
C207 C206 P200 120.1(13) . . ?
C211 C206 P200 120.6(13) . . ?
C206 C207 C208 118.7(17) . . ?
C206 C207 H207 120.6 . . ?
C208 C207 H207 120.6 . . ?
C209 C208 C207 118.8(18) . . ?
C209 C208 H208 120.6 . . ?
C207 C208 H208 120.6 . . ?
C210 C209 C208 123(2) . . ?
C210 C209 H209 118.3 . . ?
C208 C209 H209 118.3 . . ?
C209 C210 C211 121(2) . . ?
C209 C210 H210 119.6 . . ?
C211 C210 H210 119.6 . . ?
C210 C211 C206 119.0(17) . . ?
C210 C211 H211 120.5 . . ?
C206 C211 H211 120.5 . . ?
C213 C212 C217 122.1(19) . . ?
C213 C212 P200 117.6(15) . . ?
C217 C212 P200 120.3(16) . . ?
C214 C213 C212 119(2) . . ?
C214 C213 H213 120.4 . . ?
C212 C213 H213 120.4 . . ?
C213 C214 C215 120(2) . . ?
C213 C214 H214 119.8 . . ?
C215 C214 H214 119.8 . . ?
C216 C215 C214 118(2) . . ?
C216 C215 H215 121.1 . . ?
C214 C215 H215 121.1 . . ?
C215 C216 C217 125(2) . . ?
C215 C216 H216 117.5 . . ?
C217 C216 H216 117.5 . . ?
C216 C217 C212 115(2) . . ?
C216 C217 H217 122.4 . . ?
C212 C217 H217 122.4 . . ?
C219 C218 C223 123.0(17) . . ?
C219 C218 P200 117.9(14) . . ?
C223 C218 P200 119.0(13) . . ?
C218 C219 C220 120.3(19) . . ?
C218 C219 H219 119.9 . . ?
C220 C219 H219 119.9 . . ?
C219 C220 C221 114.6(18) . . ?
C219 C220 H220 122.7 . . ?
C221 C220 H220 122.7 . . ?
C222 C221 C220 122.1(19) . . ?
C222 C221 H221 119.0 . . ?
C220 C221 H221 119.0 . . ?
C221 C222 C223 121(2) . . ?
C221 C222 H222 119.3 . . ?
C223 C222 H222 119.3 . . ?
C218 C223 C222 118.4(18) . . ?
C218 C223 H223 120.8 . . ?
C222 C223 H223 120.8 . . ?

loop_
_geom_bond_atom_site_label_1
_geom_bond_atom_site_label_2
_geom_bond_distance
_geom_bond_site_symmetry_2
_geom_bond_publ_flag
Mo1 S2 2.264(5) . ?
Mo1 S4 2.323(5) . ?
Mo1 S1 2.345(4) . ?
Mo1 S6 2.366(5) . ?
Mo1 S5 2.457(5) . ?
Mo1 Mo3 2.753(2) . ?
Mo1 Mo2 2.780(2) . ?
Mo2 S3 2.284(5) . ?
Mo2 S4 2.286(5) . ?
Mo2 S8 2.345(5) . ?
Mo2 S1 2.351(5) . ?
Mo2 S7 2.491(5) . ?
Mo2 Mo3 2.783(2) . ?
Mo3 S2 2.274(5) . ?
Mo3 S3 2.332(5) . ?
Mo3 S1 2.345(5) . ?
Mo3 S10 2.351(5) . ?
Mo3 S9 2.469(5) . ?
S5 C2 1.786(18) . ?
S6 C1 1.731(17) . ?
S7 C7 1.701(19) . ?
S8 C8 1.784(18) . ?
S9 C14 1.76(2) . ?
S10 C13 1.74(2) . ?
C1 C2 1.35(2) . ?
C1 C6 1.44(2) . ?
C2 C3 1.40(2) . ?
C3 C4 1.36(3) . ?
C3 H3 0.9300 . ?
C4 C5 1.37(3) . ?
C4 H4 0.9300 . ?
C5 C6 1.40(3) . ?
C5 H5 0.9300 . ?
C6 H6 0.9300 . ?
C13 C14 1.35(3) . ?
C13 C18 1.43(3) . ?
C8 C7 1.36(2) . ?
C8 C9 1.41(3) . ?
C9 C10 1.43(3) . ?
C9 H9 0.9300 . ?
C10 C11 1.39(3) . ?
C10 H10 0.9300 . ?
C11 C12 1.39(3) . ?
C11 H11 0.9300 . ?
C12 C7 1.42(3) . ?
C12 H12 0.9300 . ?
C14 C15 1.43(3) . ?
C15 C16 1.41(3) . ?
C15 H15 0.9300 . ?
C16 C17 1.38(3) . ?
C16 H16 0.9300 . ?
C17 C18 1.41(3) . ?
C17 H17 0.9300 . ?
C18 H18 0.9300 . ?
P100 C106 1.77(2) . ?
P100 C100 1.79(2) . ?
P100 C118 1.801(19) . ?
P100 C112 1.812(19) . ?
C100 C101 1.35(3) . ?
C100 C105 1.41(3) . ?
C101 C102 1.43(4) . ?
C101 H101 0.9300 . ?
C102 C103 1.44(4) . ?
C102 H102 0.9300 . ?
C103 C104 1.32(5) . ?
C103 H103 0.9300 . ?
C104 C105 1.29(3) . ?
C104 H104 0.9300 . ?
C105 H105 0.9300 . ?
C106 C107 1.37(3) . ?
C106 C111 1.43(3) . ?
C107 C108 1.38(3) . ?
C107 H107 0.9300 . ?
C108 C109 1.35(4) . ?
C108 H108 0.9300 . ?
C109 C110 1.37(4) . ?
C109 H109 0.9300 . ?
C110 C111 1.43(3) . ?
C110 H110 0.9300 . ?
C111 H111 0.9300 . ?
C112 C113 1.37(3) . ?
C112 C117 1.42(3) . ?
C113 C114 1.39(3) . ?
C113 H113 0.9300 . ?
C114 C115 1.28(4) . ?
C114 H114 0.9300 . ?
C115 C116 1.50(5) . ?
C115 H115 0.9300 . ?
C116 C117 1.36(4) . ?
C116 H116 0.9300 . ?
C117 H117 0.9300 . ?
C118 C123 1.33(2) . ?
C118 C119 1.44(2) . ?
C119 C120 1.42(3) . ?
C119 H119 0.9300 . ?
C120 C121 1.38(3) . ?
C120 H120 0.9300 . ?
C121 C122 1.32(2) . ?
C121 H121 0.9300 . ?
C122 C123 1.38(3) . ?
C122 H122 0.9300 . ?
C123 H123 0.9300 . ?
P200 C200 1.752(17) . ?
P200 C206 1.778(17) . ?
P200 C212 1.823(19) . ?
P200 C218 1.837(17) . ?
C200 C205 1.43(2) . ?
C200 C201 1.47(2) . ?
C201 C202 1.35(3) . ?
C201 H201 0.9300 . ?
C202 C203 1.44(3) . ?
C202 H202 0.9300 . ?
C203 C204 1.38(3) . ?
C203 H203 0.9300 . ?
C204 C205 1.35(2) . ?
C204 H204 0.9300 . ?
C205 H205 0.9300 . ?
C206 C207 1.42(2) . ?
C206 C211 1.43(2) . ?
C207 C208 1.43(3) . ?
C207 H207 0.9300 . ?
C208 C209 1.38(3) . ?
C208 H208 0.9300 . ?
C209 C210 1.33(3) . ?
C209 H209 0.9300 . ?
C210 C211 1.39(3) . ?
C210 H210 0.9300 . ?
C211 H211 0.9300 . ?
C212 C213 1.40(3) . ?
C212 C217 1.40(3) . ?
C213 C214 1.34(3) . ?
C213 H213 0.9300 . ?
C214 C215 1.44(3) . ?
C214 H214 0.9300 . ?
C215 C216 1.33(3) . ?
C215 H215 0.9300 . ?
C216 C217 1.39(3) . ?
C216 H216 0.9300 . ?
C217 H217 0.9300 . ?
C218 C219 1.36(2) . ?
C218 C223 1.37(2) . ?
C219 C220 1.44(3) . ?
C219 H219 0.9300 . ?
C220 C221 1.44(3) . ?
C220 H220 0.9300 . ?
C221 C222 1.35(2) . ?
C221 H221 0.9300 . ?
C222 C223 1.37(3) . ?
C222 H222 0.9300 . ?
C223 H223 0.9300 . ?
